data_7157284
loop_
_publ_author_name
'Brun, Elodie'
'Zhang, Ke-Feng'
'Gu\'en\'ee, Laure'
'Lacour, J\'er\^ome'

_publ_section_title
;
 Photo-induced thiol-ene reactions for late-stage functionalization of
 unsaturated polyether macrocycles: regio and diastereoselective access to
 macrocyclic dithiol derivatives.
;
_journal_issue 2
_journal_name_full 'Organic &amp; biomolecular chemistry'
_journal_page_first 250
_journal_page_last 254
_journal_paper_doi 10.1039/c9ob02375e
_journal_volume 18
_journal_year 2020
_chemical_formula_moiety 'C36 H38 F12 N2 O10 S2'
_chemical_formula_sum 'C36 H38 F12 N2 O10 S2'
_chemical_formula_weight 950.80
_space_group_crystal_system monoclinic
_space_group_IT_number 14
_space_group_name_Hall '-P 2yn'
_space_group_name_H-M_alt 'P 1 21/n 1'
_atom_sites_solution_hydrogens geom
_atom_sites_solution_primary direct
_atom_sites_solution_secondary difmap
_audit_creation_date 2016-09-15
_audit_creation_method SHELXL-2013
_audit_update_record
;
2019-09-09 deposited with the CCDC.	2019-11-27 downloaded from the CCDC.
;
_cell_angle_alpha 90
_cell_angle_beta 94.432(2)
_cell_angle_gamma 90
_cell_formula_units_Z 4
_cell_length_a 9.6208(2)
_cell_length_b 17.3037(4)
_cell_length_c 25.0189(4)
_cell_measurement_reflns_used 6258
_cell_measurement_temperature 180(2)
_cell_measurement_theta_max 73.4820
_cell_measurement_theta_min 4.3420
_cell_volume 4152.58(15)
_computing_cell_refinement 'CrysAlisPro 1.171.38.43d (Rigaku OD, 2015)'
_computing_data_collection 'CrysAlisPro 1.171.38.43d (Rigaku OD, 2015)'
_computing_data_reduction 'CrysAlisPro 1.171.38.43d (Rigaku OD, 2015)'
_computing_molecular_graphics 'Olex2 (Dolomanov et al., 2009)'
_computing_publication_material 'Olex2 (Dolomanov et al., 2009)'
_computing_structure_refinement 'ShelXL (Sheldrick, 2015)'
_computing_structure_solution 'ShelXL (Sheldrick, 2015)'
_diffrn_ambient_temperature 180.15
_diffrn_detector 'CCD plate'
_diffrn_detector_area_resol_mean 10.4679
_diffrn_detector_type Atlas
_diffrn_measured_fraction_theta_full 1.000
_diffrn_measured_fraction_theta_max 0.974
_diffrn_measurement_details
;
List of Runs (angles in degrees, time in seconds):

  # Type    Start    End  Width  t~exp~   \w     \q     \k     \f   Frames
#--------------------------------------------------------------------------
  1  \w     74.00 109.00   1.00   50.00    --  110.40 -94.00   0.00   35
  2  \w     46.00 110.00   1.00   50.00    --  110.40-111.00 -30.00   64
  3  \w     26.00 136.00   1.00   50.00    --  110.40 -77.00 150.00  110
  4  \w     97.00 177.00   1.00   50.00    --  110.40  30.00  60.00   80
  5  \w    106.00 172.00   1.00   50.00    --  110.40 111.00 120.00   66
  6  \w     91.00 122.00   1.00   12.50    --   37.69 178.00 -60.00   31
  7  \w     72.00 120.00   1.00   12.50    --   37.69 178.00  30.00   48
  8  \w    115.00 154.00   1.00   50.00    --  110.40  92.00-117.00   39
  9  \w    110.00 136.00   1.00   50.00    --  110.40 178.00-120.00   26
 10  \w     61.00 130.00   1.00   12.50    --   37.69 178.00-180.00   69
 11  \w     77.00 153.00   1.00   50.00    --  110.40  61.00 120.00   76
 12  \w   -114.00  -4.00   1.00   12.50    --  -37.69 -19.00 -90.00  110
;
_diffrn_measurement_device 'four-circle diffractometer'
_diffrn_measurement_device_type 'SuperNova, Dual, Cu at zero, Atlas'
_diffrn_measurement_method '\w scans'
_diffrn_orient_matrix_type 'CrysAlisPro convention (1999,Acta A55,543-557)'
_diffrn_orient_matrix_UB_11 -0.0352695000
_diffrn_orient_matrix_UB_12 -0.0814908000
_diffrn_orient_matrix_UB_13 0.0197770000
_diffrn_orient_matrix_UB_21 -0.1097473000
_diffrn_orient_matrix_UB_22 -0.0091834000
_diffrn_orient_matrix_UB_23 -0.0477561000
_diffrn_orient_matrix_UB_31 0.1117967000
_diffrn_orient_matrix_UB_32 -0.0346670000
_diffrn_orient_matrix_UB_33 -0.0338145000
_diffrn_radiation_monochromator mirror
_diffrn_radiation_probe x-ray
_diffrn_radiation_type CuK\a
_diffrn_radiation_wavelength 1.54184
_diffrn_reflns_av_R_equivalents 0.0262
_diffrn_reflns_av_unetI/netI 0.0377
_diffrn_reflns_Laue_measured_fraction_full 1.000
_diffrn_reflns_Laue_measured_fraction_max 0.974
_diffrn_reflns_limit_h_max 11
_diffrn_reflns_limit_h_min -9
_diffrn_reflns_limit_k_max 21
_diffrn_reflns_limit_k_min -21
_diffrn_reflns_limit_l_max 30
_diffrn_reflns_limit_l_min -30
_diffrn_reflns_number 16134
_diffrn_reflns_point_group_measured_fraction_full 1.000
_diffrn_reflns_point_group_measured_fraction_max 0.974
_diffrn_reflns_theta_full 67.500
_diffrn_reflns_theta_max 73.594
_diffrn_reflns_theta_min 3.108
_diffrn_source 'micro-focus sealed X-ray tube'
_diffrn_source_type 'SuperNova (Cu) X-ray Source'
_exptl_absorpt_coefficient_mu 2.173
_exptl_absorpt_correction_T_max 0.949
_exptl_absorpt_correction_T_min 0.629
_exptl_absorpt_correction_type analytical
_exptl_absorpt_process_details
;
CrysAlisPro 1.171.38.43d (Rigaku Oxford Diffraction, 2015)
Analytical numeric absorption correction using a multifaceted crystal
			model based on expressions derived by R.C. Clark & J.S. Reid.
(Clark, R. C. & Reid, J. S. (1995). Acta Cryst. A51, 887-897)
Empirical absorption correction using spherical harmonics,
 implemented in SCALE3 ABSPACK scaling algorithm.
;
_exptl_crystal_colour colourless
_exptl_crystal_colour_primary colourless
_exptl_crystal_density_diffrn 1.521
_exptl_crystal_description needle
_exptl_crystal_F_000 1952
_exptl_crystal_size_max 0.445
_exptl_crystal_size_mid 0.053
_exptl_crystal_size_min 0.029
_refine_diff_density_max 1.539
_refine_diff_density_min -0.681
_refine_diff_density_rms 0.087
_refine_ls_extinction_method none
_refine_ls_goodness_of_fit_ref 1.073
_refine_ls_hydrogen_treatment constr
_refine_ls_matrix_type full
_refine_ls_number_parameters 563
_refine_ls_number_reflns 8157
_refine_ls_number_restraints 2
_refine_ls_restrained_S_all 1.073
_refine_ls_R_factor_all 0.1096
_refine_ls_R_factor_gt 0.0883
_refine_ls_shift/su_max 0.001
_refine_ls_shift/su_mean 0.000
_refine_ls_structure_factor_coef Fsqd
_refine_ls_weighting_details 'w=1/[\s^2^(Fo^2^)+(0.1190P)^2^+9.2120P] where P=(Fo^2^+2Fc^2^)/3'
_refine_ls_weighting_scheme calc
_refine_ls_wR_factor_gt 0.2357
_refine_ls_wR_factor_ref 0.2567
_reflns_Friedel_coverage 0.000
_reflns_number_gt 6218
_reflns_number_total 8157
_reflns_threshold_expression 'I > 2\s(I)'
_cod_data_source_file c9ob02375e2.cif
_cod_data_source_block C2_trans_3a
_cod_depositor_comments 'Adding full bibliography for 7157282--7157285.cif.'
_cod_database_code 7157284
_shelxl_version_number 2013-4
_chemical_oxdiff_formula 'C36 H38 F12 N2 O10 S2'
_shelx_space_group_comment
;
The symmetry employed for this shelxl refinement is uniquely defined
by the following loop, which should always be used as a source of
symmetry information in preference to the above space-group names.
They are only intended as comments.
;
_reflns_odcompleteness_completeness 99.94
_reflns_odcompleteness_iscentric 1
_reflns_odcompleteness_theta 67.29
_olex2_refinement_description
;
1. Fixed Uiso
 At 1.2 times of:
  All C(H) groups, All C(H,H) groups, All N(H) groups
 At 1.5 times of:
  All C(H,H,H) groups, All C(H,H,H,H,H,H) groups
2. Restrained distances
 O43A-C41A
 1.2 with sigma of 0.02
 O43B-C41B
 1.2 with sigma of 0.02
3. Uiso/Uaniso restraints and constraints
Uanis(S2A) = Uanis(S2B)
Uanis(O43A) = Uanis(O43B)
Uanis(C41A) = Uanis(C41B)
Uanis(C20A) = Uanis(C20B)
Uiso(F36B) = Uiso(F36A)
Uiso(F37B) = Uiso(F37A)
Uiso(F35B) = Uiso(F35A)
Uiso(F31B) = Uiso(F31A)
Uiso(F33B) = Uiso(F33A)
Uiso(F32A) = Uiso(F32B)
4. Others
 Sof(H42D)=Sof(H42E)=Sof(H42F)=Sof(C20B)=Sof(H20C)=Sof(H20D)=Sof(S2B)=
 Sof(C41B)=Sof(O43B)=Sof(H11A)=1-FVAR(1)
 Sof(C20A)=Sof(H20A)=Sof(H20B)=Sof(S2A)=Sof(C41A)=Sof(O43A)=Sof(H42A)=
 Sof(H42B)=Sof(H42C)=Sof(H11)=FVAR(1)
 Sof(F35B)=Sof(F36B)=Sof(F37B)=1-FVAR(2)
 Sof(F35A)=Sof(F36A)=Sof(F37A)=FVAR(2)
 Sof(F31B)=Sof(F32B)=Sof(F33B)=1-FVAR(3)
 Sof(F31A)=Sof(F32A)=Sof(F33A)=FVAR(3)
5.a Ternary CH refined with riding coordinates:
 C2(H2), C3(H3), C11(H11), C11(H11A), C12(H12)
5.b Secondary CH2 refined with riding coordinates:
 C20A(H20A,H20B), C20B(H20C,H20D), C1(H1A,H1B), C5(H5A,H5B), C6(H6A,H6B),
 C8(H8A,H8B), C9(H9A,H9B), C14(H14A,H14B), C15(H15A,H15B), C17(H17A,H17B),
 C18(H18A,H18B)
5.c Me refined with riding coordinates:
 C42(H42A,H42B,H42C), C42(H42D,H42E,H42F)
5.d Aromatic/amide H refined with riding coordinates:
 N23(H23), N46(H46), C25(H25), C27(H27), C29(H29), C48(H48), C50(H50), C52(H52)
5.e Idealised Me refined as rotating group:
 C39(H39A,H39B,H39C)
;
_olex2_submission_special_instructions 'No special instructions were received'
_oxdiff_exptl_absorpt_empirical_details
;
Empirical correction (ABSPACK) includes:
- Absorption correction using spherical harmonics
- Frame scaling
;
_oxdiff_exptl_absorpt_empirical_full_max 1.566
_oxdiff_exptl_absorpt_empirical_full_min 0.424

loop_
_space_group_symop_operation_xyz
'x, y, z'
'-x+1/2, y+1/2, -z+1/2'
'-x, -y, -z'
'x-1/2, -y-1/2, z-1/2'

loop_
_atom_site_label
_atom_site_type_symbol
_atom_site_fract_x
_atom_site_fract_y
_atom_site_fract_z
_atom_site_U_iso_or_equiv
_atom_site_adp_type
_atom_site_occupancy
_atom_site_site_symmetry_order
_atom_site_calc_flag
_atom_site_refinement_flags_posn
_atom_site_refinement_flags_occupancy
_atom_site_disorder_assembly
_atom_site_disorder_group
S1 S 0.49702(14) 0.26159(10) 0.53959(5) 0.0599(4) Uani 1 1 d . . . .
C20A C 0.9721(17) 0.2856(13) 0.4714(10) 0.054(4) Uani 0.609(2) 1 d . P A 1
H20A H 0.8923 0.2505 0.4755 0.065 Uiso 0.609(2) 1 calc R P A 1
H20B H 1.0582 0.2540 0.4735 0.065 Uiso 0.609(2) 1 calc R P A 1
S2A S 0.9511(2) 0.33144(14) 0.40777(8) 0.0544(4) Uani 0.609(2) 1 d . P A 1
C41A C 1.1270(8) 0.3524(5) 0.3988(3) 0.0482(15) Uani 0.609(2) 1 d D P A 1
O43A O 1.2212(7) 0.3392(4) 0.4326(3) 0.0697(15) Uani 0.609(2) 1 d D P A 1
C42 C 1.1478(7) 0.3825(5) 0.3455(2) 0.086(2) Uani 1 1 d . . . .
H42A H 1.1153 0.3444 0.3184 0.129 Uiso 0.609(2) 1 calc R P A 1
H42B H 1.2471 0.3927 0.3427 0.129 Uiso 0.609(2) 1 calc R P A 1
H42C H 1.0949 0.4306 0.3397 0.129 Uiso 0.609(2) 1 calc R P A 1
H42D H 1.2405 0.3902 0.3639 0.129 Uiso 0.391(2) 1 calc R P A 2
H42E H 1.1180 0.4299 0.3266 0.129 Uiso 0.391(2) 1 calc R P A 2
H42F H 1.1514 0.3400 0.3197 0.129 Uiso 0.391(2) 1 calc R P A 2
C20B C 0.927(3) 0.298(2) 0.4712(17) 0.054(4) Uani 0.391(2) 1 d . P A 2
H20C H 0.8493 0.3259 0.4509 0.065 Uiso 0.391(2) 1 calc R P A 2
H20D H 0.8905 0.2485 0.4837 0.065 Uiso 0.391(2) 1 calc R P A 2
S2B S 1.0691(4) 0.2808(2) 0.42748(12) 0.0544(4) Uani 0.391(2) 1 d . P A 2
C41B C 1.0459(13) 0.3630(8) 0.3860(5) 0.0482(15) Uani 0.391(2) 1 d D P A 2
O43B O 0.9544(11) 0.4089(7) 0.3898(4) 0.0697(15) Uani 0.391(2) 1 d D P A 2
F31A F 0.0270(9) 0.1754(5) 0.8249(3) 0.0565(10) Uiso 0.407(6) 1 d . P B 1
F32A F 0.1008(9) 0.1703(5) 0.9088(3) 0.0553(10) Uiso 0.407(6) 1 d . P B 1
F33A F -0.0606(10) 0.2505(6) 0.8802(4) 0.0730(14) Uiso 0.407(6) 1 d . P B 1
F31B F 0.0746(6) 0.1547(3) 0.8322(2) 0.0565(10) Uiso 0.593(6) 1 d . P B 2
F32B F 0.0551(6) 0.1937(3) 0.9130(2) 0.0553(10) Uiso 0.593(6) 1 d . P B 2
F33B F -0.0698(7) 0.2441(4) 0.8496(3) 0.0730(14) Uiso 0.593(6) 1 d . P B 2
F35A F 0.3585(9) 0.4027(5) 0.9866(3) 0.0691(13) Uiso 0.457(4) 1 d . P C 1
F36A F 0.2736(10) 0.5001(6) 0.9372(4) 0.0857(16) Uiso 0.457(4) 1 d . P C 1
F37A F 0.4747(11) 0.4711(6) 0.9334(4) 0.0942(17) Uiso 0.457(4) 1 d . P C 1
F35B F 0.2880(8) 0.4221(4) 0.9834(3) 0.0691(13) Uiso 0.543(4) 1 d . P C 2
F36B F 0.3693(9) 0.5025(5) 0.9290(3) 0.0857(16) Uiso 0.543(4) 1 d . P C 2
F37B F 0.4934(9) 0.4150(5) 0.9576(3) 0.0942(17) Uiso 0.543(4) 1 d . P C 2
F54 F 0.6681(3) 0.4590(2) 0.80437(16) 0.0745(10) Uani 1 1 d . . . .
F55 F 0.7138(3) 0.34033(18) 0.81112(12) 0.0588(7) Uani 1 1 d . . . .
F56 F 0.8106(4) 0.4180(3) 0.86832(12) 0.0947(15) Uani 1 1 d . . . .
F58 F 1.1660(4) 0.61891(17) 0.74540(16) 0.0762(10) Uani 1 1 d . . . .
F59 F 1.3251(3) 0.53530(18) 0.76450(13) 0.0608(8) Uani 1 1 d . . . .
F60 F 1.2036(3) 0.5779(2) 0.82567(13) 0.0699(9) Uani 1 1 d . . . .
O4 O 0.5567(3) 0.39248(17) 0.67880(11) 0.0377(6) Uani 1 1 d . . . .
O7 O 0.6665(3) 0.4666(2) 0.58897(13) 0.0476(8) Uani 1 1 d . . . .
O10 O 0.8507(3) 0.37544(18) 0.53165(13) 0.0443(7) Uani 1 1 d . . . .
O13 O 0.9676(3) 0.24268(15) 0.58007(11) 0.0343(6) Uani 1 1 d . . . .
O16 O 0.9158(3) 0.19139(17) 0.68253(12) 0.0413(7) Uani 1 1 d . . . .
O19 O 0.6353(3) 0.24464(17) 0.69466(11) 0.0388(6) Uani 1 1 d . . . .
O22 O 0.2644(3) 0.27115(17) 0.69805(11) 0.0371(6) Uani 1 1 d . . . .
O40 O 0.5331(5) 0.1165(3) 0.5696(2) 0.0824(13) Uani 1 1 d . . . .
O45 O 1.1651(3) 0.41507(18) 0.60800(12) 0.0450(7) Uani 1 1 d . . . .
N23 N 0.3959(3) 0.3485(2) 0.75579(13) 0.0373(7) Uani 1 1 d . . . .
H23 H 0.4683 0.3798 0.7574 0.045 Uiso 1 1 calc R . . .
N46 N 0.9933(3) 0.3555(2) 0.65210(13) 0.0349(7) Uani 1 1 d . . . .
H46 H 0.9309 0.3183 0.6483 0.042 Uiso 1 1 calc R . . .
C1 C 0.6135(4) 0.2704(3) 0.59891(16) 0.0421(10) Uani 1 1 d . . . .
H1A H 0.6875 0.2308 0.5981 0.051 Uiso 1 1 calc R . . .
H1B H 0.6587 0.3218 0.5992 0.051 Uiso 1 1 calc R . . .
C2 C 0.5380(4) 0.2606(2) 0.65015(15) 0.0349(8) Uani 1 1 d . . . .
H2 H 0.4708 0.2167 0.6453 0.042 Uiso 1 1 calc R . . .
C3 C 0.4588(4) 0.3335(2) 0.66377(15) 0.0356(8) Uani 1 1 d . . . .
H3 H 0.4008 0.3506 0.6310 0.043 Uiso 1 1 calc R . . .
C5 C 0.5171(5) 0.4679(3) 0.6602(2) 0.0458(10) Uani 1 1 d . . . .
H5A H 0.5777 0.5065 0.6797 0.055 Uiso 1 1 calc R . . .
H5B H 0.4200 0.4780 0.6687 0.055 Uiso 1 1 calc R . . .
C6 C 0.5267(5) 0.4789(3) 0.60059(19) 0.0487(11) Uani 1 1 d . . . .
H6A H 0.4647 0.4418 0.5803 0.058 Uiso 1 1 calc R . . .
H6B H 0.4973 0.5319 0.5900 0.058 Uiso 1 1 calc R . . .
C8 C 0.6841(6) 0.4758(3) 0.53351(19) 0.0550(12) Uani 1 1 d . . . .
H8A H 0.6643 0.5300 0.5227 0.066 Uiso 1 1 calc R . . .
H8B H 0.6179 0.4419 0.5123 0.066 Uiso 1 1 calc R . . .
C9 C 0.8304(6) 0.4554(3) 0.5226(2) 0.0519(12) Uani 1 1 d . . . .
H9A H 0.8468 0.4682 0.4851 0.062 Uiso 1 1 calc R . . .
H9B H 0.8971 0.4853 0.5466 0.062 Uiso 1 1 calc R . . .
C11 C 0.9812(5) 0.3458(3) 0.51808(17) 0.0436(10) Uani 1 1 d . . . .
H11 H 1.0411 0.3899 0.5080 0.052 Uiso 0.609(2) 1 calc R P A 1
H11A H 1.0413 0.3885 0.5061 0.052 Uiso 0.391(2) 1 calc R P A 2
C12 C 1.0520(4) 0.3054(2) 0.56623(17) 0.0370(9) Uani 1 1 d . . . .
H12 H 1.1441 0.2850 0.5566 0.044 Uiso 1 1 calc R . . .
C14 C 1.0440(4) 0.1808(2) 0.60681(18) 0.0401(9) Uani 1 1 d . . . .
H14A H 1.1246 0.2016 0.6293 0.048 Uiso 1 1 calc R . . .
H14B H 1.0792 0.1449 0.5802 0.048 Uiso 1 1 calc R . . .
C15 C 0.9473(4) 0.1394(2) 0.64090(17) 0.0399(9) Uani 1 1 d . . . .
H15A H 0.8610 0.1244 0.6193 0.048 Uiso 1 1 calc R . . .
H15B H 0.9922 0.0921 0.6563 0.048 Uiso 1 1 calc R . . .
C17 C 0.8248(5) 0.1609(3) 0.71901(18) 0.0434(10) Uani 1 1 d . . . .
H17A H 0.8373 0.1900 0.7531 0.052 Uiso 1 1 calc R . . .
H17B H 0.8502 0.1063 0.7267 0.052 Uiso 1 1 calc R . . .
C18 C 0.6741(5) 0.1647(3) 0.69820(18) 0.0434(10) Uani 1 1 d . . . .
H18A H 0.6611 0.1401 0.6624 0.052 Uiso 1 1 calc R . . .
H18B H 0.6153 0.1371 0.7228 0.052 Uiso 1 1 calc R . . .
C21 C 0.3619(4) 0.3144(2) 0.70770(16) 0.0342(8) Uani 1 1 d . . . .
C24 C 0.3285(4) 0.3396(2) 0.80343(16) 0.0344(8) Uani 1 1 d . . . .
C25 C 0.2258(4) 0.2847(2) 0.80914(15) 0.0337(8) Uani 1 1 d . . . .
H25 H 0.1965 0.2514 0.7802 0.040 Uiso 1 1 calc R . . .
C26 C 0.1663(4) 0.2789(2) 0.85793(16) 0.0356(8) Uani 1 1 d . . . .
C27 C 0.2061(4) 0.3266(2) 0.90077(16) 0.0379(9) Uani 1 1 d . . . .
H27 H 0.1638 0.3221 0.9337 0.046 Uiso 1 1 calc R . . .
C28 C 0.3092(5) 0.3811(3) 0.89444(17) 0.0403(9) Uani 1 1 d . . . .
C29 C 0.3705(4) 0.3875(2) 0.84626(16) 0.0385(9) Uani 1 1 d . . . .
H29 H 0.4415 0.4249 0.8425 0.046 Uiso 1 1 calc R . . .
C30 C 0.0585(5) 0.2182(3) 0.86480(17) 0.0468(10) Uani 1 1 d . . . .
C34 C 0.3561(7) 0.4329(3) 0.9403(2) 0.0585(14) Uani 1 1 d . . . .
C38 C 0.4734(7) 0.1594(4) 0.5373(2) 0.0698(17) Uani 1 1 d . . . .
C39 C 0.3699(8) 0.1350(6) 0.4919(3) 0.100(3) Uani 1 1 d . . . .
H39A H 0.2823 0.1197 0.5063 0.150 Uiso 1 1 calc GR . . .
H39B H 0.4078 0.0913 0.4728 0.150 Uiso 1 1 calc GR . . .
H39C H 0.3527 0.1783 0.4670 0.150 Uiso 1 1 calc GR . . .
C44 C 1.0764(4) 0.3645(2) 0.61166(17) 0.0368(8) Uani 1 1 d . . . .
C47 C 0.9946(4) 0.3986(2) 0.69955(16) 0.0332(8) Uani 1 1 d . . . .
C48 C 0.8909(4) 0.3830(2) 0.73367(16) 0.0350(8) Uani 1 1 d . . . .
H48 H 0.8207 0.3458 0.7239 0.042 Uiso 1 1 calc R . . .
C49 C 0.8904(4) 0.4222(2) 0.78223(16) 0.0360(8) Uani 1 1 d . . . .
C50 C 0.9919(4) 0.4771(2) 0.79735(16) 0.0362(8) Uani 1 1 d . . . .
H50 H 0.9924 0.5028 0.8309 0.043 Uiso 1 1 calc R . . .
C51 C 1.0916(4) 0.4930(2) 0.76227(17) 0.0356(8) Uani 1 1 d . . . .
C52 C 1.0941(4) 0.4554(2) 0.71328(17) 0.0359(8) Uani 1 1 d . . . .
H52 H 1.1628 0.4681 0.6894 0.043 Uiso 1 1 calc R . . .
C53 C 0.7740(5) 0.4088(3) 0.81711(18) 0.0463(10) Uani 1 1 d . . . .
C57 C 1.1966(5) 0.5558(3) 0.77460(19) 0.0445(10) Uani 1 1 d . . . .

loop_
_atom_site_aniso_label
_atom_site_aniso_U_11
_atom_site_aniso_U_22
_atom_site_aniso_U_33
_atom_site_aniso_U_23
_atom_site_aniso_U_13
_atom_site_aniso_U_12
S1 0.0587(7) 0.0909(10) 0.0299(5) 0.0016(6) 0.0015(5) -0.0051(7)
C20A 0.071(12) 0.054(9) 0.040(3) -0.013(5) 0.015(9) -0.013(8)
S2A 0.0569(9) 0.0693(11) 0.0365(8) -0.0026(7) 0.0012(6) -0.0026(8)
C41A 0.043(4) 0.065(4) 0.037(3) -0.002(3) 0.002(3) 0.005(4)
O43A 0.060(3) 0.089(4) 0.059(3) 0.007(3) 0.004(2) 0.024(3)
C42 0.071(4) 0.142(7) 0.047(3) 0.012(4) 0.017(3) 0.010(4)
C20B 0.071(12) 0.054(9) 0.040(3) -0.013(5) 0.015(9) -0.013(8)
S2B 0.0569(9) 0.0693(11) 0.0365(8) -0.0026(7) 0.0012(6) -0.0026(8)
C41B 0.043(4) 0.065(4) 0.037(3) -0.002(3) 0.002(3) 0.005(4)
O43B 0.060(3) 0.089(4) 0.059(3) 0.007(3) 0.004(2) 0.024(3)
F54 0.0603(19) 0.063(2) 0.106(3) 0.0098(18) 0.0406(19) 0.0112(15)
F55 0.0588(17) 0.0560(17) 0.0632(18) 0.0029(14) 0.0156(14) -0.0133(13)
F56 0.091(3) 0.156(4) 0.0380(16) -0.014(2) 0.0108(16) -0.054(3)
F58 0.084(2) 0.0368(15) 0.104(3) 0.0059(16) -0.017(2) -0.0180(15)
F59 0.0387(14) 0.0624(18) 0.082(2) -0.0262(16) 0.0057(13) -0.0150(12)
F60 0.0693(19) 0.081(2) 0.0600(18) -0.0356(17) 0.0068(15) -0.0309(17)
O4 0.0321(13) 0.0392(15) 0.0418(15) 0.0039(12) 0.0028(11) -0.0053(11)
O7 0.0463(17) 0.0557(19) 0.0419(16) 0.0088(14) 0.0113(13) 0.0005(14)
O10 0.0377(15) 0.0439(17) 0.0503(17) 0.0127(14) -0.0026(12) -0.0048(12)
O13 0.0308(13) 0.0306(13) 0.0414(15) -0.0014(11) 0.0012(11) -0.0025(10)
O16 0.0407(15) 0.0389(15) 0.0442(16) 0.0004(13) 0.0034(12) 0.0009(12)
O19 0.0338(14) 0.0452(16) 0.0361(14) 0.0001(12) -0.0048(11) 0.0032(12)
O22 0.0312(13) 0.0468(16) 0.0331(13) -0.0012(12) 0.0018(11) -0.0071(12)
O40 0.094(3) 0.079(3) 0.072(3) -0.020(2) -0.005(3) -0.013(3)
O45 0.0449(16) 0.0438(17) 0.0459(16) -0.0017(13) 0.0012(13) -0.0153(13)
N23 0.0336(16) 0.0453(19) 0.0335(16) -0.0016(14) 0.0049(13) -0.0090(14)
N46 0.0269(15) 0.0351(17) 0.0419(18) -0.0084(14) -0.0024(13) -0.0052(13)
C1 0.0310(19) 0.061(3) 0.035(2) -0.0012(19) 0.0050(16) -0.0024(18)
C2 0.0291(18) 0.044(2) 0.0317(19) -0.0009(16) 0.0011(14) -0.0033(16)
C3 0.0294(18) 0.044(2) 0.0325(19) 0.0043(16) -0.0008(15) -0.0027(16)
C5 0.046(2) 0.039(2) 0.055(3) 0.0049(19) 0.016(2) 0.0043(18)
C6 0.047(2) 0.050(3) 0.050(3) 0.012(2) 0.008(2) 0.008(2)
C8 0.062(3) 0.060(3) 0.043(2) 0.020(2) 0.008(2) 0.011(2)
C9 0.067(3) 0.047(3) 0.045(2) 0.013(2) 0.017(2) 0.000(2)
C11 0.051(2) 0.043(2) 0.038(2) -0.0017(18) 0.0100(18) -0.0114(19)
C12 0.0303(18) 0.037(2) 0.045(2) -0.0031(17) 0.0091(16) -0.0043(15)
C14 0.039(2) 0.033(2) 0.047(2) -0.0044(17) 0.0012(17) 0.0063(16)
C15 0.039(2) 0.033(2) 0.047(2) -0.0007(17) -0.0008(17) 0.0065(16)
C17 0.049(2) 0.041(2) 0.040(2) 0.0075(18) 0.0004(18) 0.0027(18)
C18 0.045(2) 0.040(2) 0.045(2) 0.0057(18) 0.0021(18) -0.0066(18)
C21 0.0288(18) 0.040(2) 0.0335(19) 0.0013(16) 0.0028(14) 0.0014(15)
C24 0.0304(18) 0.039(2) 0.0337(19) 0.0010(16) 0.0037(14) 0.0007(15)
C25 0.0315(18) 0.037(2) 0.0329(19) 0.0026(16) 0.0020(14) -0.0006(15)
C26 0.0324(18) 0.040(2) 0.0350(19) 0.0042(16) 0.0038(15) 0.0027(16)
C27 0.042(2) 0.039(2) 0.0331(19) 0.0019(16) 0.0071(16) 0.0031(17)
C28 0.047(2) 0.037(2) 0.037(2) 0.0009(17) 0.0041(17) -0.0008(17)
C29 0.043(2) 0.037(2) 0.036(2) -0.0030(16) 0.0055(16) -0.0054(17)
C30 0.042(2) 0.063(3) 0.036(2) 0.002(2) 0.0066(17) -0.012(2)
C34 0.092(4) 0.046(3) 0.039(2) -0.005(2) 0.016(2) -0.017(3)
C38 0.069(4) 0.099(5) 0.042(3) -0.019(3) 0.008(3) -0.020(3)
C39 0.093(5) 0.149(8) 0.058(4) -0.029(4) -0.001(3) -0.050(5)
C44 0.0268(18) 0.039(2) 0.043(2) -0.0019(17) -0.0017(15) -0.0023(15)
C47 0.0259(17) 0.0336(19) 0.039(2) -0.0049(16) -0.0035(14) 0.0020(14)
C48 0.0282(17) 0.035(2) 0.041(2) -0.0002(16) -0.0043(15) -0.0025(15)
C49 0.0341(19) 0.036(2) 0.037(2) 0.0001(16) -0.0031(15) 0.0026(15)
C50 0.039(2) 0.0325(19) 0.0364(19) -0.0058(16) -0.0036(16) 0.0021(16)
C51 0.0300(18) 0.0303(19) 0.045(2) -0.0061(16) -0.0067(15) 0.0006(15)
C52 0.0274(17) 0.037(2) 0.043(2) -0.0037(17) -0.0005(15) 0.0007(15)
C53 0.046(2) 0.053(3) 0.040(2) -0.005(2) 0.0033(18) -0.006(2)
C57 0.042(2) 0.041(2) 0.050(2) -0.0136(19) -0.0023(18) -0.0061(18)

loop_
_atom_type_symbol
_atom_type_description
_atom_type_scat_dispersion_real
_atom_type_scat_dispersion_imag
_atom_type_scat_source
C C 0.0181 0.0091 'International Tables Vol C Tables 4.2.6.8 and 6.1.1.4'
H H 0.0000 0.0000 'International Tables Vol C Tables 4.2.6.8 and 6.1.1.4'
F F 0.0727 0.0534 'International Tables Vol C Tables 4.2.6.8 and 6.1.1.4'
N N 0.0311 0.0180 'International Tables Vol C Tables 4.2.6.8 and 6.1.1.4'
O O 0.0492 0.0322 'International Tables Vol C Tables 4.2.6.8 and 6.1.1.4'
S S 0.3331 0.5567 'International Tables Vol C Tables 4.2.6.8 and 6.1.1.4'

loop_
_exptl_crystal_face_index_h
_exptl_crystal_face_index_k
_exptl_crystal_face_index_l
_exptl_crystal_face_perp_dist
0 1 3 0.0197
0 -1 -3 0.0197
-1 0 0 0.2204
1 0 0 0.2204
0 1 -1 0.0148
0 -1 1 0.0148
0 -1 3 0.0177
0 1 -3 0.0117

loop_
_geom_angle_atom_site_label_1
_geom_angle_atom_site_label_2
_geom_angle_atom_site_label_3
_geom_angle
C38 S1 C1 100.4(3)
H20A C20A H20B 108.0
S2A C20A H20A 109.3
S2A C20A H20B 109.3
C11 C20A H20A 109.3
C11 C20A H20B 109.3
C11 C20A S2A 111.6(14)
C41A S2A C20A 99.3(6)
O43A C41A S2A 123.1(7)
O43A C41A C42 123.8(8)
C42 C41A S2A 113.0(5)
C41A C42 H42A 109.5
C41A C42 H42B 109.5
C41A C42 H42C 109.5
H42A C42 H42B 109.5
H42A C42 H42C 109.5
H42B C42 H42C 109.5
H42D C42 H42E 109.5
H42D C42 H42F 109.5
H42E C42 H42F 109.5
C41B C42 H42D 109.5
C41B C42 H42E 109.5
C41B C42 H42F 109.5
H20C C20B H20D 108.3
S2B C20B H20C 109.9
S2B C20B H20D 109.9
C11 C20B H20C 109.9
C11 C20B H20D 109.9
C11 C20B S2B 109(2)
C41B S2B C20B 98.6(14)
C42 C41B S2B 121.2(8)
O43B C41B C42 115.3(12)
O43B C41B S2B 123.3(10)
C3 O4 C5 114.6(3)
C6 O7 C8 111.8(4)
C9 O10 C11 115.4(3)
C12 O13 C14 113.8(3)
C17 O16 C15 114.4(3)
C2 O19 C18 112.8(3)
C21 N23 H23 116.3
C21 N23 C24 127.4(3)
C24 N23 H23 116.3
C44 N46 H46 116.3
C44 N46 C47 127.5(3)
C47 N46 H46 116.3
S1 C1 H1A 109.2
S1 C1 H1B 109.2
H1A C1 H1B 107.9
C2 C1 S1 112.1(3)
C2 C1 H1A 109.2
C2 C1 H1B 109.2
O19 C2 C1 110.5(3)
O19 C2 H2 109.1
O19 C2 C3 107.2(3)
C1 C2 H2 109.1
C3 C2 C1 111.9(4)
C3 C2 H2 109.1
O4 C3 C2 108.7(3)
O4 C3 H3 108.7
O4 C3 C21 113.1(3)
C2 C3 H3 108.7
C2 C3 C21 109.0(3)
C21 C3 H3 108.7
O4 C5 H5A 108.8
O4 C5 H5B 108.8
O4 C5 C6 113.7(4)
H5A C5 H5B 107.7
C6 C5 H5A 108.8
C6 C5 H5B 108.8
O7 C6 C5 108.4(4)
O7 C6 H6A 110.0
O7 C6 H6B 110.0
C5 C6 H6A 110.0
C5 C6 H6B 110.0
H6A C6 H6B 108.4
O7 C8 H8A 109.7
O7 C8 H8B 109.7
O7 C8 C9 109.6(4)
H8A C8 H8B 108.2
C9 C8 H8A 109.7
C9 C8 H8B 109.7
O10 C9 C8 108.8(4)
O10 C9 H9A 109.9
O10 C9 H9B 109.9
C8 C9 H9A 109.9
C8 C9 H9B 109.9
H9A C9 H9B 108.3
C20A C11 H11 108.7
C20B C11 H11A 110.3
C20B C11 C12 118.8(16)
O10 C11 C20A 114.8(7)
O10 C11 C20B 97.1(10)
O10 C11 H11 108.7
O10 C11 H11A 110.3
O10 C11 C12 109.2(3)
C12 C11 C20A 106.4(9)
C12 C11 H11 108.7
C12 C11 H11A 110.3
O13 C12 C11 108.6(3)
O13 C12 H12 109.0
O13 C12 C44 112.9(3)
C11 C12 H12 109.0
C11 C12 C44 108.4(3)
C44 C12 H12 109.0
O13 C14 H14A 110.2
O13 C14 H14B 110.2
O13 C14 C15 107.8(3)
H14A C14 H14B 108.5
C15 C14 H14A 110.2
C15 C14 H14B 110.2
O16 C15 C14 106.9(3)
O16 C15 H15A 110.3
O16 C15 H15B 110.3
C14 C15 H15A 110.3
C14 C15 H15B 110.3
H15A C15 H15B 108.6
O16 C17 H17A 109.0
O16 C17 H17B 109.0
O16 C17 C18 112.9(4)
H17A C17 H17B 107.8
C18 C17 H17A 109.0
C18 C17 H17B 109.0
O19 C18 C17 107.6(4)
O19 C18 H18A 110.2
O19 C18 H18B 110.2
C17 C18 H18A 110.2
C17 C18 H18B 110.2
H18A C18 H18B 108.5
O22 C21 N23 125.2(4)
O22 C21 C3 119.7(4)
N23 C21 C3 115.1(3)
C25 C24 N23 122.7(4)
C25 C24 C29 119.8(4)
C29 C24 N23 117.4(4)
C24 C25 H25 120.5
C24 C25 C26 119.0(4)
C26 C25 H25 120.5
C25 C26 C30 119.1(4)
C27 C26 C25 122.0(4)
C27 C26 C30 118.9(4)
C26 C27 H27 120.8
C26 C27 C28 118.3(4)
C28 C27 H27 120.8
C27 C28 C29 120.7(4)
C27 C28 C34 119.7(4)
C29 C28 C34 119.6(4)
C24 C29 H29 119.9
C28 C29 C24 120.3(4)
C28 C29 H29 119.9
F31A C30 F32A 108.1(6)
F31A C30 F33A 108.1(7)
F31A C30 C26 116.6(5)
F32A C30 C26 109.9(5)
F33A C30 F32A 102.6(6)
F33A C30 C26 110.5(6)
F31B C30 C26 112.3(4)
F32B C30 F31B 107.7(5)
F32B C30 F33B 106.7(5)
F32B C30 C26 114.1(4)
F33B C30 F31B 104.0(5)
F33B C30 C26 111.3(5)
F35A C34 F36A 111.2(7)
F35A C34 F37A 111.3(8)
F35A C34 C28 115.8(5)
F36A C34 C28 108.5(6)
F37A C34 F36A 93.9(7)
F37A C34 C28 113.9(6)
F35B C34 F37B 103.4(6)
F35B C34 C28 113.7(5)
F36B C34 F35B 112.8(6)
F36B C34 F37B 100.0(7)
F36B C34 C28 115.9(6)
F37B C34 C28 109.1(5)
O40 C38 S1 122.3(5)
O40 C38 C39 125.6(7)
C39 C38 S1 112.1(6)
C38 C39 H39A 109.5
C38 C39 H39B 109.5
C38 C39 H39C 109.5
H39A C39 H39B 109.5
H39A C39 H39C 109.5
H39B C39 H39C 109.5
O45 C44 N46 126.4(4)
O45 C44 C12 119.1(4)
N46 C44 C12 114.4(3)
C48 C47 N46 117.3(3)
C48 C47 C52 119.8(4)
C52 C47 N46 122.9(4)
C47 C48 H48 120.2
C47 C48 C49 119.5(4)
C49 C48 H48 120.2
C48 C49 C50 121.3(4)
C48 C49 C53 119.3(4)
C50 C49 C53 119.3(4)
C49 C50 H50 120.9
C51 C50 C49 118.1(4)
C51 C50 H50 120.9
C50 C51 C52 122.0(4)
C50 C51 C57 120.3(4)
C52 C51 C57 117.6(4)
C47 C52 H52 120.4
C51 C52 C47 119.2(4)
C51 C52 H52 120.4
F54 C53 C49 110.3(4)
F55 C53 F54 103.5(4)
F55 C53 C49 114.5(4)
F56 C53 F54 107.0(4)
F56 C53 F55 107.5(4)
F56 C53 C49 113.3(4)
F58 C57 C51 111.4(4)
F59 C57 F58 106.5(4)
F59 C57 F60 106.3(4)
F59 C57 C51 112.9(4)
F60 C57 F58 106.4(4)
F60 C57 C51 112.9(4)

loop_
_geom_bond_atom_site_label_1
_geom_bond_atom_site_label_2
_geom_bond_distance
S1 C1 1.796(4)
S1 C38 1.783(8)
C20A H20A 0.9900
C20A H20B 0.9900
C20A S2A 1.78(3)
C20A C11 1.56(2)
S2A C41A 1.762(8)
C41A O43A 1.213(9)
C41A C42 1.459(10)
C42 H42A 0.9800
C42 H42B 0.9800
C42 H42C 0.9800
C42 H42D 0.9800
C42 H42E 0.9800
C42 H42F 0.9800
C42 C41B 1.501(13)
C20B H20C 0.9900
C20B H20D 0.9900
C20B S2B 1.84(3)
C20B C11 1.49(4)
S2B C41B 1.765(13)
C41B O43B 1.196(13)
F31A C30 1.261(9)
F32A C30 1.412(9)
F33A C30 1.358(10)
F31B C30 1.383(8)
F32B C30 1.280(7)
F33B C30 1.341(8)
F35A C34 1.272(9)
F36A C34 1.406(11)
F37A C34 1.341(11)
F35B C34 1.318(8)
F36B C34 1.245(10)
F37B C34 1.393(10)
F54 C53 1.358(6)
F55 C53 1.323(6)
F56 C53 1.312(6)
F58 C57 1.334(6)
F59 C57 1.329(5)
F60 C57 1.331(5)
O4 C3 1.420(5)
O4 C5 1.428(5)
O7 C6 1.414(6)
O7 C8 1.420(6)
O10 C9 1.413(6)
O10 C11 1.421(6)
O13 C12 1.414(5)
O13 C14 1.435(5)
O16 C15 1.426(5)
O16 C17 1.415(5)
O19 C2 1.425(5)
O19 C18 1.434(5)
O22 C21 1.209(5)
O40 C38 1.210(8)
O45 C44 1.230(5)
N23 H23 0.8800
N23 C21 1.357(5)
N23 C24 1.409(5)
N46 H46 0.8800
N46 C44 1.346(5)
N46 C47 1.401(5)
C1 H1A 0.9900
C1 H1B 0.9900
C1 C2 1.531(5)
C2 H2 1.0000
C2 C3 1.525(6)
C3 H3 1.0000
C3 C21 1.531(5)
C5 H5A 0.9900
C5 H5B 0.9900
C5 C6 1.512(7)
C6 H6A 0.9900
C6 H6B 0.9900
C8 H8A 0.9900
C8 H8B 0.9900
C8 C9 1.497(7)
C9 H9A 0.9900
C9 H9B 0.9900
C11 H11 1.0000
C11 H11A 1.0000
C11 C12 1.509(6)
C12 H12 1.0000
C12 C44 1.534(6)
C14 H14A 0.9900
C14 H14B 0.9900
C14 C15 1.493(6)
C15 H15A 0.9900
C15 H15B 0.9900
C17 H17A 0.9900
C17 H17B 0.9900
C17 C18 1.504(6)
C18 H18A 0.9900
C18 H18B 0.9900
C24 C25 1.386(6)
C24 C29 1.390(6)
C25 H25 0.9500
C25 C26 1.391(5)
C26 C27 1.383(6)
C26 C30 1.496(6)
C27 H27 0.9500
C27 C28 1.386(6)
C28 C29 1.387(6)
C28 C34 1.497(7)
C29 H29 0.9500
C38 C39 1.512(8)
C39 H39A 0.9800
C39 H39B 0.9800
C39 H39C 0.9800
C47 C48 1.389(6)
C47 C52 1.397(5)
C48 H48 0.9500
C48 C49 1.392(6)
C49 C50 1.394(6)
C49 C53 1.490(6)
C50 H50 0.9500
C50 C51 1.377(6)
C51 C52 1.390(6)
C51 C57 1.499(6)
C52 H52 0.9500

loop_
_exptl_oxdiff_crystal_face_indexfrac_h
_exptl_oxdiff_crystal_face_indexfrac_k
_exptl_oxdiff_crystal_face_indexfrac_l
_exptl_oxdiff_crystal_face_x
_exptl_oxdiff_crystal_face_y
_exptl_oxdiff_crystal_face_z
0.0005 0.9997 2.9973 -0.0222 -0.1524 -0.1360
-0.0005 -0.9997 -2.9973 0.0222 0.1524 0.1360
-0.9995 -0.0010 0.0024 0.0354 0.1096 -0.1118
0.9995 0.0010 -0.0024 -0.0354 -0.1096 0.1118
-0.0011 0.9987 -0.9982 -0.1011 0.0386 -0.0010
0.0011 -0.9987 0.9982 0.1011 -0.0386 0.0010
0.0019 -0.9982 2.9960 0.1405 -0.1341 -0.0665
-0.0019 0.9982 -2.9960 -0.1405 0.1341 0.0665
